data_2209155
loop_
_publ_author_name
'H\"okelek, Tuncer'
'G\"unba\,s, Duygu D.'
'Alg\?i, Fatih'
'Balc\?i, Metin'

_publ_section_title
;A 1:1 cocrystal of
 (1<i>R</i>,3<i>S</i>,4<i>S</i>,6<i>R</i>)-1,2,3,4,5,6-hexabromo-1,2,3,4,5,6-hexahydropentalene
 and
 (1<i>R</i>,2<i>R</i>,4<i>S</i>,5<i>S</i>)-1,2,3,4,5,6-hexabromo-1,2,4,5-tetrahydropentalene
;
_journal_coeditor_code ER2002
_journal_issue 6
_journal_name_full 'Acta Crystallographica Section E'
_journal_page_first o2466
_journal_page_last o2468
_journal_paper_doi 10.1107/S1600536806012645
_journal_volume 62
_journal_year 2006
_chemical_formula_iupac 'C8 H6 Br6, C8 H4 Br6'
_chemical_formula_moiety 'C8 H6 Br6, C8 H4 Br6'
_chemical_formula_sum 'C16 H10 Br12'
_chemical_formula_weight 1161.04
_chemical_name_systematic
;
(1R,3S,4S,6R)-1,2,3,4,5,6-hexabromo-1,2,3,4,5,6-hexahydropentalene--
(1R,2R,4S,5S)-1,2,3,4,5,6-hexabromo-1,2,4,5-tetrahydropentalene (1/1)
;
_space_group_IT_number 2
_symmetry_cell_setting triclinic
_symmetry_space_group_name_Hall '-P 1'
_symmetry_space_group_name_H-M 'P -1'
_atom_sites_solution_hydrogens geom
_atom_sites_solution_primary direct
_atom_sites_solution_secondary difmap
_audit_creation_method SHELXL-97
_cell_angle_alpha 72.274(3)
_cell_angle_beta 71.128(3)
_cell_angle_gamma 69.733(2)
_cell_formula_units_Z 1
_cell_length_a 8.258(2)
_cell_length_b 8.483(2)
_cell_length_c 10.850(5)
_cell_measurement_reflns_used 25
_cell_measurement_temperature 298(2)
_cell_measurement_theta_max 22.3
_cell_measurement_theta_min 5.2
_cell_volume 658.6(4)
_computing_cell_refinement 'CAD-4 EXPRESS'
_computing_data_collection 'CAD-4 EXPRESS (Enraf--Nonius, 1994)'
_computing_data_reduction 'XCAD4 (Harms & Wocadlo, 1995)'
_computing_molecular_graphics 'ORTEP-3 for Windows (Farrugia, 1997)'
_computing_publication_material 'WinGX (Farrugia, 1999)'
_computing_structure_refinement 'SHELXL97 (Sheldrick, 1997)'
_computing_structure_solution 'SHELXS97 (Sheldrick, 1997)'
_diffrn_ambient_temperature 298(2)
_diffrn_measured_fraction_theta_full 0.97
_diffrn_measured_fraction_theta_max 0.97
_diffrn_measurement_device_type 'Enraf--Nonius CAD-4'
_diffrn_measurement_method 'non-profiled \w'
_diffrn_radiation_monochromator graphite
_diffrn_radiation_source 'fine-focus sealed tube'
_diffrn_radiation_type CuK\a
_diffrn_radiation_wavelength 1.54184
_diffrn_reflns_av_R_equivalents 0.0400
_diffrn_reflns_av_sigmaI/netI 0.0298
_diffrn_reflns_limit_h_max 10
_diffrn_reflns_limit_h_min 0
_diffrn_reflns_limit_k_max 10
_diffrn_reflns_limit_k_min -9
_diffrn_reflns_limit_l_max 13
_diffrn_reflns_limit_l_min -12
_diffrn_reflns_number 2495
_diffrn_reflns_theta_full 69.01
_diffrn_reflns_theta_max 69.01
_diffrn_reflns_theta_min 4.41
_diffrn_standards_decay_% 1
_diffrn_standards_interval_time 120
_diffrn_standards_number 3
_exptl_absorpt_coefficient_mu 21.718
_exptl_absorpt_correction_T_max 0.113
_exptl_absorpt_correction_T_min 0.109
_exptl_absorpt_correction_type psi-scan
_exptl_absorpt_process_details '(North <i>et al.</i>,  1968)'
_exptl_crystal_colour colourless
_exptl_crystal_density_diffrn 2.927
_exptl_crystal_density_method 'not measured'
_exptl_crystal_description block
_exptl_crystal_F_000 526
_exptl_crystal_size_max 0.15
_exptl_crystal_size_mid 0.10
_exptl_crystal_size_min 0.10
_refine_diff_density_max 5.381
_refine_diff_density_min -2.976
_refine_ls_extinction_coef 0.0054(10)
_refine_ls_extinction_expression Fc^*^=kFc[1+0.001xFc^2^\l^3^/sin(2\q)]^-1/4^
_refine_ls_extinction_method SHELXL97
_refine_ls_goodness_of_fit_ref 1.361
_refine_ls_hydrogen_treatment constr
_refine_ls_matrix_type full
_refine_ls_number_parameters 128
_refine_ls_number_reflns 2364
_refine_ls_number_restraints 0
_refine_ls_restrained_S_all 1.361
_refine_ls_R_factor_all 0.1307
_refine_ls_R_factor_gt 0.1233
_refine_ls_shift/su_max 0.000
_refine_ls_shift/su_mean 0.000
_refine_ls_structure_factor_coef Fsqd
_refine_ls_weighting_details 'calc w=1/[\s^2^(Fo^2^)+(0.2P)^2^] where P=(Fo^2^+2Fc^2^)/3'
_refine_ls_weighting_scheme calc
_refine_ls_wR_factor_gt 0.2910
_refine_ls_wR_factor_ref 0.2990
_reflns_number_gt 2314
_reflns_number_total 2364
_reflns_threshold_expression I>2\s(I)
_cod_data_source_file er2002.cif
_cod_data_source_block I
_cod_database_code 2209155
_cod_database_fobs_code 2209155

loop_
_symmetry_equiv_pos_as_xyz
'x, y, z'
'-x, -y, -z'

loop_
_atom_site_type_symbol
_atom_site_label
_atom_site_fract_x
_atom_site_fract_y
_atom_site_fract_z
_atom_site_U_iso_or_equiv
_atom_site_adp_type
_atom_site_calc_flag
_atom_site_refinement_flags
_atom_site_occupancy
Br Br1 0.08028(16) 0.08214(18) 0.11215(12) 0.0379(5) Uani d . 1
Br Br2 0.4616(2) -0.2754(2) -0.16111(15) 0.0537(6) Uani d . 1
Br Br3 0.4460(2) -0.2939(2) 0.26335(13) 0.0485(5) Uani d . 1
Br Br4 0.0058(2) 0.56505(18) 0.16837(12) 0.0406(5) Uani d . 1
Br Br5 -0.1708(2) 0.2219(2) 0.41499(13) 0.0447(5) Uani d . 1
Br Br6 0.3112(2) 0.1602(2) 0.55240(18) 0.0537(6) Uani d . 1
C C1 0.4338(14) 0.0632(14) -0.0256(10) 0.027(2) Uani d . 1
C C2 0.2924(15) 0.0019(17) -0.0278(10) 0.033(2) Uani d . 1
C C3 0.3676(16) -0.1941(17) 0.0071(11) 0.033(2) Uani d . 1
C C4 0.5232(16) -0.2324(15) 0.0649(11) 0.031(2) Uani d . 1
C C5 -0.0059(15) 0.5573(15) 0.4382(9) 0.028(2) Uani d . 1
C C6 0.0194(17) 0.4688(17) 0.3460(12) 0.035(3) Uani d . 1
C C7 0.0440(16) 0.2849(17) 0.4054(11) 0.034(2) Uani d . 1
C C8 0.0565(16) 0.2639(15) 0.5466(11) 0.032(2) Uani d . 1
H H2 0.2664 0.0411 -0.1159 0.040 Uiso calc R 1
H H3 0.2770 -0.2495 0.0693 0.040 Uiso calc R 1
H H4 0.6244 -0.3227 0.0293 0.038 Uiso calc R 1
H H7 0.1519 0.2152 0.3549 0.040 Uiso calc R 1
H H8 -0.0212 0.1970 0.6135 0.038 Uiso calc R 1

loop_
_atom_site_aniso_label
_atom_site_aniso_U_11
_atom_site_aniso_U_22
_atom_site_aniso_U_33
_atom_site_aniso_U_12
_atom_site_aniso_U_13
_atom_site_aniso_U_23
Br1 0.0324(7) 0.0524(9) 0.0236(7) -0.0082(5) 0.0024(5) -0.0147(6)
Br2 0.0663(10) 0.0639(10) 0.0350(9) -0.0022(8) -0.0158(7) -0.0308(7)
Br3 0.0662(10) 0.0615(10) 0.0170(8) -0.0278(8) -0.0084(6) 0.0025(6)
Br4 0.0564(9) 0.0489(9) 0.0135(7) -0.0162(6) -0.0080(5) -0.0013(5)
Br5 0.0512(9) 0.0618(10) 0.0277(8) -0.0264(7) -0.0043(6) -0.0119(6)
Br6 0.0499(9) 0.0498(9) 0.0607(11) 0.0065(7) -0.0287(8) -0.0178(7)
C1 0.032(5) 0.027(5) 0.017(5) -0.008(4) -0.003(4) -0.002(4)
C2 0.031(5) 0.053(7) 0.007(4) -0.006(5) 0.001(4) -0.008(4)
C3 0.034(6) 0.050(7) 0.020(5) -0.017(5) -0.005(4) -0.007(5)
C4 0.039(6) 0.037(6) 0.015(5) -0.014(5) -0.002(4) -0.001(4)
C5 0.035(5) 0.041(6) 0.006(5) -0.007(4) -0.004(4) -0.007(4)
C6 0.038(6) 0.043(6) 0.020(6) -0.013(5) 0.003(4) -0.006(5)
C7 0.036(6) 0.046(7) 0.016(5) -0.012(5) 0.001(4) -0.009(5)
C8 0.038(6) 0.032(6) 0.023(6) -0.006(5) -0.007(5) -0.006(4)

loop_
_atom_type_symbol
_atom_type_description
_atom_type_scat_dispersion_real
_atom_type_scat_dispersion_imag
_atom_type_scat_source
C C 0.0181 0.0091 'International Tables Vol C Tables 4.2.6.8 and 6.1.1.4'
H H 0.0000 0.0000 'International Tables Vol C Tables 4.2.6.8 and 6.1.1.4'
Br Br -0.6763 1.2805 'International Tables Vol C Tables 4.2.6.8 and 6.1.1.4'

loop_
_geom_angle_atom_site_label_1
_geom_angle_atom_site_label_2
_geom_angle_atom_site_label_3
_geom_angle_site_symmetry_1
_geom_angle_site_symmetry_3
_geom_angle
_geom_angle_publ_flag
C1 C1 C2 2_655 . 113.7(13) yes
C1 C1 C4 2_655 2_655 109.4(12) yes
C2 C1 C4 . 2_655 136.9(10) yes
C1 C2 C3 . . 102.9(10) yes
C1 C2 Br1 . . 108.2(8) yes
C3 C2 Br1 . . 111.0(8) yes
C1 C2 H2 . . 111.5 ?
C3 C2 H2 . . 111.5 ?
Br1 C2 H2 . . 111.5 ?
C4 C3 C2 . . 107.6(10) yes
C4 C3 Br2 . . 107.1(8) yes
C2 C3 Br2 . . 107.6(7) yes
C4 C3 H3 . . 111.5 ?
C2 C3 H3 . . 111.5 ?
Br2 C3 H3 . . 111.5 ?
C1 C4 C3 2_655 . 103.7(9) yes
C1 C4 Br3 2_655 . 108.1(7) yes
C3 C4 Br3 . . 109.4(8) yes
C1 C4 H4 2_655 . 111.8 ?
C3 C4 H4 . . 111.8 ?
Br3 C4 H4 . . 111.8 ?
C6 C5 C5 . 2_566 109.6(14) yes
C6 C5 C8 . 2_566 140.2(10) yes
C5 C5 C8 2_566 2_566 109.9(11) yes
C5 C6 C7 . . 111.1(11) yes
C5 C6 Br4 . . 125.7(10) yes
C7 C6 Br4 . . 123.0(9) yes
C6 C7 C8 . . 105.0(10) yes
C6 C7 Br5 . . 108.9(9) yes
C8 C7 Br5 . . 108.7(8) yes
C6 C7 H7 . . 111.3 ?
C8 C7 H7 . . 111.3 ?
Br5 C7 H7 . . 111.3 ?
C5 C8 C7 2_566 . 103.3(9) yes
C5 C8 Br6 2_566 . 107.4(8) yes
C7 C8 Br6 . . 108.0(8) yes
C5 C8 H8 2_566 . 112.5 ?
C7 C8 H8 . . 112.5 ?
Br6 C8 H8 . . 112.5 ?

loop_
_geom_bond_atom_site_label_1
_geom_bond_atom_site_label_2
_geom_bond_site_symmetry_2
_geom_bond_distance
_geom_bond_publ_flag
Br1 C2 . 1.980(11) yes
Br2 C3 . 1.972(12) yes
Br3 C4 . 1.994(11) yes
Br4 C6 . 1.874(12) yes
Br5 C7 . 1.987(12) yes
Br6 C8 . 1.993(12) yes
C1 C1 2_655 1.37(2) yes
C1 C2 . 1.443(16) yes
C1 C4 2_655 1.500(15) yes
C2 H2 . 0.9800 ?
C3 C2 . 1.532(18) yes
C3 H3 . 0.9800 ?
C3 C4 . 1.502(16) yes
C4 C1 2_655 1.500(15) yes
C4 H4 . 0.9800 ?
C5 C5 2_566 1.41(2) yes
C5 C8 2_566 1.474(16) yes
C6 C5 . 1.349(16) yes
C6 C7 . 1.464(18) yes
C7 H7 . 0.9800 ?
C8 C5 2_566 1.474(16) yes
C8 C7 . 1.520(15) yes
C8 H8 . 0.9800 ?

loop_
_geom_torsion_atom_site_label_1
_geom_torsion_atom_site_label_2
_geom_torsion_atom_site_label_3
_geom_torsion_atom_site_label_4
_geom_torsion_site_symmetry_1
_geom_torsion_site_symmetry_4
_geom_torsion
_geom_torsion_publ_flag
C1 C1 C2 C3 2_655 . -10.0(15) yes
C4 C1 C2 C3 2_655 . 170.2(12) ?
C1 C1 C2 Br1 2_655 . 107.6(13) ?
C4 C1 C2 Br1 2_655 . -72.2(14) ?
C4 C3 C2 C1 . . 15.9(11) yes
Br2 C3 C2 C1 . . -99.1(8) ?
C4 C3 C2 Br1 . . -99.6(9) ?
Br2 C3 C2 Br1 . . 145.3(5) ?
C2 C3 C4 C1 . 2_655 -15.9(12) yes
Br2 C3 C4 C1 . 2_655 99.6(9) ?
C2 C3 C4 Br3 . . 99.2(9) ?
Br2 C3 C4 Br3 . . -145.4(6) ?
C7 C6 C5 C5 . 2_566 2.1(17) yes
Br4 C6 C5 C5 . 2_566 177.0(11) ?
C7 C6 C5 C8 . 2_566 -171.1(14) ?
Br4 C6 C5 C8 . 2_566 4(2) ?
C5 C6 C7 C8 . . -7.6(14) yes
Br4 C6 C7 C8 . . 177.3(8) ?
C5 C6 C7 Br5 . . 108.6(10) ?
Br4 C6 C7 Br5 . . -66.4(11) ?
C5 C8 C7 C6 2_566 . 9.7(13) yes
Br6 C8 C7 C6 . . -104.0(9) ?
C5 C8 C7 Br5 2_566 . -106.8(9) ?
Br6 C8 C7 Br5 . . 139.6(6) ?
